data_2211297
loop_
_publ_author_name
'Choi, Hong Dae'
'Seo,  Pil Ja'
'Kang, Byoung Won'
'Son, Byeng Wha'
'Lee, Uk'

_publ_section_title
;
 1-Methylsulfinyl-2-phenylnaphtho[2,1-<i>b</i>]furan
;
_journal_coeditor_code BI2098
_journal_issue 12
_journal_name_full 'Acta Crystallographica Section E'
_journal_page_first o5625
_journal_page_last o5626
_journal_paper_doi 10.1107/S1600536806048240
_journal_volume 62
_journal_year 2006
_chemical_formula_moiety 'C19 H14 O2 S'
_chemical_formula_sum 'C19 H14 O2 S'
_chemical_formula_weight 306.36
_space_group_IT_number 14
_symmetry_cell_setting monoclinic
_symmetry_space_group_name_Hall '-P 2yn'
_symmetry_space_group_name_H-M 'P 1 21/n 1'
_atom_sites_solution_hydrogens geom
_atom_sites_solution_primary direct
_atom_sites_solution_secondary difmap
_audit_creation_method SHELXL-97
_cell_angle_alpha 90.00
_cell_angle_beta 94.568(2)
_cell_angle_gamma 90.00
_cell_formula_units_Z 4
_cell_length_a 10.8680(10)
_cell_length_b 9.4100(10)
_cell_length_c 14.190(2)
_cell_measurement_reflns_used 4941
_cell_measurement_temperature 173(2)
_cell_measurement_theta_max 28.27
_cell_measurement_theta_min 2.46
_cell_volume 1446.6(3)
_computing_cell_refinement 'SAINT (Bruker, 1997)'
_computing_data_collection 'SMART (Bruker, 1997)'
_computing_data_reduction SAINT
_computing_molecular_graphics 'ORTEP III (Farrugia, 1997) and DIAMOND (Brandenburg, 1998)'
_computing_publication_material SHELXL97
_computing_structure_refinement 'SHELXL97 (Sheldrick, 1997)'
_computing_structure_solution 'SHELXS97 (Sheldrick, 1997)'
_diffrn_ambient_temperature 173(2)
_diffrn_measured_fraction_theta_full 0.999
_diffrn_measured_fraction_theta_max 0.999
_diffrn_measurement_device_type 'Bruker SMART CCD'
_diffrn_measurement_method '\f and \w scans'
_diffrn_radiation_monochromator graphite
_diffrn_radiation_source 'fine-focus sealed tube'
_diffrn_radiation_type MoK\a
_diffrn_radiation_wavelength 0.71073
_diffrn_reflns_av_R_equivalents 0.0547
_diffrn_reflns_av_sigmaI/netI 0.0363
_diffrn_reflns_limit_h_max 13
_diffrn_reflns_limit_h_min -9
_diffrn_reflns_limit_k_max 12
_diffrn_reflns_limit_k_min -11
_diffrn_reflns_limit_l_max 16
_diffrn_reflns_limit_l_min -18
_diffrn_reflns_number 8612
_diffrn_reflns_theta_full 26.99
_diffrn_reflns_theta_max 26.99
_diffrn_reflns_theta_min 2.27
_diffrn_standards_number 0
_exptl_absorpt_coefficient_mu 0.228
_exptl_absorpt_correction_type none
_exptl_crystal_colour colourless
_exptl_crystal_density_diffrn 1.407
_exptl_crystal_density_method 'not measured'
_exptl_crystal_description plate
_exptl_crystal_F_000 640
_exptl_crystal_size_max 0.52
_exptl_crystal_size_mid 0.34
_exptl_crystal_size_min 0.12
_refine_diff_density_max 0.494
_refine_diff_density_min -0.368
_refine_ls_extinction_method none
_refine_ls_goodness_of_fit_ref 1.089
_refine_ls_hydrogen_treatment constr
_refine_ls_matrix_type full
_refine_ls_number_parameters 199
_refine_ls_number_reflns 3151
_refine_ls_number_restraints 0
_refine_ls_restrained_S_all 1.089
_refine_ls_R_factor_all 0.0532
_refine_ls_R_factor_gt 0.0459
_refine_ls_shift/su_max 0.000
_refine_ls_shift/su_mean 0.000
_refine_ls_structure_factor_coef Fsqd
_refine_ls_weighting_details 'calc w=1/[\s^2^(Fo^2^)+(0.0417P)^2^+1.0385P] where P=(Fo^2^+2Fc^2^)/3'
_refine_ls_weighting_scheme calc
_refine_ls_wR_factor_gt 0.1100
_refine_ls_wR_factor_ref 0.1143
_reflns_number_gt 2751
_reflns_number_total 3151
_reflns_threshold_expression I>2\s(I)
_cod_data_source_file bi2098.cif
_cod_data_source_block I
_cod_original_sg_symbol_H-M 'P 21/n'
_cod_database_code 2211297
_cod_database_fobs_code 2211297

loop_
_symmetry_equiv_pos_as_xyz
'x, y, z'
'-x+1/2, y+1/2, -z+1/2'
'-x, -y, -z'
'x-1/2, -y-1/2, z-1/2'

loop_
_atom_site_type_symbol
_atom_site_label
_atom_site_fract_x
_atom_site_fract_y
_atom_site_fract_z
_atom_site_U_iso_or_equiv
_atom_site_adp_type
_atom_site_calc_flag
_atom_site_refinement_flags
_atom_site_occupancy
S S 0.22562(4) 0.25676(5) 0.52687(3) 0.02456(14) Uani d . 1
O O1 0.13002(12) 0.57658(14) 0.35901(9) 0.0264(3) Uani d . 1
O O2 0.30767(13) 0.15046(15) 0.48484(10) 0.0318(3) Uani d . 1
C C1 0.16516(16) 0.3684(2) 0.43463(12) 0.0212(4) Uani d . 1
C C2 0.12569(16) 0.3368(2) 0.33632(13) 0.0236(4) Uani d . 1
C C3 0.10200(17) 0.2116(2) 0.28006(13) 0.0245(4) Uani d . 1
C C4 0.12240(18) 0.0706(2) 0.31168(14) 0.0284(4) Uani d . 1
H H4 0.1563 0.0544 0.3730 0.034 Uiso calc R 1
C C5 0.09293(19) -0.0430(2) 0.25336(15) 0.0339(5) Uani d . 1
H H5 0.1070 -0.1351 0.2755 0.041 Uiso calc R 1
C C6 0.0416(2) -0.0207(3) 0.16030(15) 0.0367(5) Uani d . 1
H H6 0.0199 -0.0979 0.1216 0.044 Uiso calc R 1
C C7 0.02375(19) 0.1138(3) 0.12689(15) 0.0344(5) Uani d . 1
H H7 -0.0091 0.1272 0.0650 0.041 Uiso calc R 1
C C8 0.05409(17) 0.2341(2) 0.18418(14) 0.0288(4) Uani d . 1
C C9 0.03831(19) 0.3745(2) 0.14708(14) 0.0317(5) Uani d . 1
H H9 0.0087 0.3856 0.0842 0.038 Uiso calc R 1
C C10 0.06484(18) 0.4923(2) 0.20002(14) 0.0301(4) Uani d . 1
H H10 0.0562 0.5833 0.1749 0.036 Uiso calc R 1
C C11 0.10620(17) 0.4684(2) 0.29508(13) 0.0255(4) Uani d . 1
C C12 0.16572(16) 0.5130(2) 0.44424(13) 0.0232(4) Uani d . 1
C C13 0.19585(16) 0.6094(2) 0.52321(13) 0.0231(4) Uani d . 1
C C14 0.24706(18) 0.7429(2) 0.50751(15) 0.0285(4) Uani d . 1
H H14 0.2601 0.7710 0.4463 0.034 Uiso calc R 1
C C15 0.2784(2) 0.8332(2) 0.58248(16) 0.0346(5) Uani d . 1
H H15 0.3133 0.9214 0.5715 0.042 Uiso calc R 1
C C16 0.2580(2) 0.7929(2) 0.67383(16) 0.0375(5) Uani d . 1
H H16 0.2797 0.8536 0.7241 0.045 Uiso calc R 1
C C17 0.2053(2) 0.6623(2) 0.69021(15) 0.0335(5) Uani d . 1
H H17 0.1909 0.6358 0.7515 0.040 Uiso calc R 1
C C18 0.17390(18) 0.5714(2) 0.61588(14) 0.0273(4) Uani d . 1
H H18 0.1379 0.4841 0.6274 0.033 Uiso calc R 1
C C19 0.0858(2) 0.1667(2) 0.55185(16) 0.0343(5) Uani d . 1
H H19A 0.1035 0.0997 0.6022 0.051 Uiso calc R 1
H H19B 0.0527 0.1173 0.4963 0.051 Uiso calc R 1
H H19C 0.0266 0.2349 0.5704 0.051 Uiso calc R 1

loop_
_atom_site_aniso_label
_atom_site_aniso_U_11
_atom_site_aniso_U_22
_atom_site_aniso_U_33
_atom_site_aniso_U_12
_atom_site_aniso_U_13
_atom_site_aniso_U_23
S 0.0281(3) 0.0212(2) 0.0238(2) 0.00097(18) -0.00103(18) 0.00331(18)
O1 0.0313(7) 0.0214(7) 0.0262(7) 0.0006(5) 0.0008(5) 0.0043(5)
O2 0.0314(7) 0.0286(8) 0.0348(8) 0.0074(6) -0.0004(6) 0.0017(6)
C1 0.0216(8) 0.0209(9) 0.0208(8) -0.0004(7) 0.0009(7) 0.0028(7)
C2 0.0202(9) 0.0265(10) 0.0239(9) 0.0002(7) 0.0005(7) 0.0031(8)
C3 0.0205(9) 0.0283(10) 0.0249(9) -0.0008(7) 0.0026(7) -0.0022(8)
C4 0.0294(10) 0.0290(11) 0.0270(10) -0.0018(8) 0.0025(8) -0.0020(8)
C5 0.0360(11) 0.0289(11) 0.0377(11) -0.0032(9) 0.0089(9) -0.0056(9)
C6 0.0368(11) 0.0389(12) 0.0347(11) -0.0078(10) 0.0057(9) -0.0157(10)
C7 0.0306(10) 0.0471(13) 0.0252(10) -0.0021(9) 0.0005(8) -0.0080(9)
C8 0.0234(9) 0.0382(12) 0.0248(9) 0.0012(8) 0.0025(7) -0.0034(8)
C9 0.0296(10) 0.0429(12) 0.0220(9) 0.0057(9) -0.0014(8) 0.0031(9)
C10 0.0312(10) 0.0320(11) 0.0270(10) 0.0038(8) 0.0016(8) 0.0087(8)
C11 0.0242(9) 0.0257(10) 0.0268(9) 0.0006(8) 0.0035(7) 0.0011(8)
C12 0.0227(9) 0.0228(9) 0.0241(9) -0.0003(7) 0.0027(7) 0.0055(7)
C13 0.0211(9) 0.0194(9) 0.0290(9) 0.0009(7) 0.0025(7) -0.0009(7)
C14 0.0291(10) 0.0220(10) 0.0348(10) -0.0005(8) 0.0045(8) 0.0049(8)
C15 0.0379(11) 0.0196(10) 0.0460(12) -0.0040(8) 0.0008(9) -0.0008(9)
C16 0.0452(13) 0.0268(11) 0.0397(12) -0.0010(9) -0.0016(10) -0.0101(9)
C17 0.0418(12) 0.0314(11) 0.0281(10) 0.0006(9) 0.0072(9) -0.0028(9)
C18 0.0304(10) 0.0210(10) 0.0311(10) -0.0019(8) 0.0063(8) 0.0008(8)
C19 0.0367(11) 0.0281(11) 0.0394(12) -0.0024(9) 0.0112(9) 0.0070(9)

loop_
_atom_type_symbol
_atom_type_description
_atom_type_scat_dispersion_real
_atom_type_scat_dispersion_imag
_atom_type_scat_source
C C 0.0033 0.0016 'International Tables Vol C Tables 4.2.6.8 and 6.1.1.4'
H H 0.0000 0.0000 'International Tables Vol C Tables 4.2.6.8 and 6.1.1.4'
O O 0.0106 0.0060 'International Tables Vol C Tables 4.2.6.8 and 6.1.1.4'
S S 0.1246 0.1234 'International Tables Vol C Tables 4.2.6.8 and 6.1.1.4'

loop_
_geom_angle_atom_site_label_1
_geom_angle_atom_site_label_2
_geom_angle_atom_site_label_3
_geom_angle
O2 S C1 107.53(8)
O2 S C19 107.64(10)
C1 S C19 98.99(9)
C11 O1 C12 106.44(14)
C12 C1 C2 107.31(16)
C12 C1 S 121.35(14)
C2 C1 S 130.72(14)
C11 C2 C3 119.11(17)
C11 C2 C1 104.25(16)
C3 C2 C1 136.61(17)
C4 C3 C8 118.44(18)
C4 C3 C2 125.29(17)
C8 C3 C2 116.27(18)
C5 C4 C3 121.09(19)
C5 C4 H4 119.5
C3 C4 H4 119.5
C4 C5 C6 120.3(2)
C4 C5 H5 119.8
C6 C5 H5 119.8
C7 C6 C5 120.1(2)
C7 C6 H6 120.0
C5 C6 H6 120.0
C6 C7 C8 121.54(19)
C6 C7 H7 119.2
C8 C7 H7 119.2
C7 C8 C9 120.79(18)
C7 C8 C3 118.49(19)
C9 C8 C3 120.72(18)
C10 C9 C8 122.53(18)
C10 C9 H9 118.7
C8 C9 H9 118.7
C9 C10 C11 116.00(19)
C9 C10 H10 122.0
C11 C10 H10 122.0
O1 C11 C2 111.76(16)
O1 C11 C10 122.97(18)
C2 C11 C10 125.27(19)
C1 C12 O1 110.24(16)
C1 C12 C13 133.99(17)
O1 C12 C13 115.77(16)
C14 C13 C18 118.57(18)
C14 C13 C12 120.27(17)
C18 C13 C12 121.17(17)
C15 C14 C13 120.42(19)
C15 C14 H14 119.8
C13 C14 H14 119.8
C14 C15 C16 120.21(19)
C14 C15 H15 119.9
C16 C15 H15 119.9
C17 C16 C15 120.0(2)
C17 C16 H16 120.0
C15 C16 H16 120.0
C18 C17 C16 120.2(2)
C18 C17 H17 119.9
C16 C17 H17 119.9
C17 C18 C13 120.61(19)
C17 C18 H18 119.7
C13 C18 H18 119.7
S C19 H19A 109.5
S C19 H19B 109.5
H19A C19 H19B 109.5
S C19 H19C 109.5
H19A C19 H19C 109.5
H19B C19 H19C 109.5

loop_
_geom_bond_atom_site_label_1
_geom_bond_atom_site_label_2
_geom_bond_distance
S O2 1.4954(15)
S C1 1.7641(18)
S C19 1.800(2)
O1 C11 1.374(2)
O1 C12 1.377(2)
C1 C12 1.367(3)
C1 C2 1.457(2)
C2 C11 1.379(3)
C2 C3 1.435(3)
C3 C4 1.413(3)
C3 C8 1.433(3)
C4 C5 1.374(3)
C4 H4 0.930
C5 C6 1.408(3)
C5 H5 0.930
C6 C7 1.360(3)
C6 H6 0.930
C7 C8 1.417(3)
C7 H7 0.930
C8 C9 1.427(3)
C9 C10 1.357(3)
C9 H9 0.930
C10 C11 1.406(3)
C10 H10 0.930
C12 C13 1.459(3)
C13 C14 1.399(3)
C13 C18 1.402(3)
C14 C15 1.383(3)
C14 H14 0.930
C15 C16 1.385(3)
C15 H15 0.930
C16 C17 1.383(3)
C16 H16 0.930
C17 C18 1.379(3)
C17 H17 0.930
C18 H18 0.930
C19 H19A 0.960
C19 H19B 0.960
C19 H19C 0.960

loop_
_geom_torsion_atom_site_label_1
_geom_torsion_atom_site_label_2
_geom_torsion_atom_site_label_3
_geom_torsion_atom_site_label_4
_geom_torsion
O2 S C1 C12 -132.55(16)
C19 S C1 C12 115.63(17)
O2 S C1 C2 37.20(19)
C19 S C1 C2 -74.62(19)
C12 C1 C2 C11 0.2(2)
S C1 C2 C11 -170.63(15)
C12 C1 C2 C3 -177.8(2)
S C1 C2 C3 11.4(3)
C11 C2 C3 C4 177.35(19)
C1 C2 C3 C4 -4.9(3)
C11 C2 C3 C8 -2.5(3)
C1 C2 C3 C8 175.3(2)
C8 C3 C4 C5 -2.4(3)
C2 C3 C4 C5 177.78(19)
C3 C4 C5 C6 0.1(3)
C4 C5 C6 C7 1.6(3)
C5 C6 C7 C8 -0.9(3)
C6 C7 C8 C9 178.0(2)
C6 C7 C8 C3 -1.4(3)
C4 C3 C8 C7 3.0(3)
C2 C3 C8 C7 -177.13(17)
C4 C3 C8 C9 -176.46(18)
C2 C3 C8 C9 3.4(3)
C7 C8 C9 C10 179.1(2)
C3 C8 C9 C10 -1.4(3)
C8 C9 C10 C11 -1.6(3)
C12 O1 C11 C2 -0.1(2)
C12 O1 C11 C10 178.74(18)
C3 C2 C11 O1 178.39(16)
C1 C2 C11 O1 0.0(2)
C3 C2 C11 C10 -0.5(3)
C1 C2 C11 C10 -178.89(18)
C9 C10 C11 O1 -176.18(17)
C9 C10 C11 C2 2.6(3)
C2 C1 C12 O1 -0.3(2)
S C1 C12 O1 171.57(12)
C2 C1 C12 C13 -179.95(19)
S C1 C12 C13 -8.1(3)
C11 O1 C12 C1 0.3(2)
C11 O1 C12 C13 180.00(15)
C1 C12 C13 C14 147.9(2)
O1 C12 C13 C14 -31.8(2)
C1 C12 C13 C18 -32.5(3)
O1 C12 C13 C18 147.91(17)
C18 C13 C14 C15 1.8(3)
C12 C13 C14 C15 -178.48(18)
C13 C14 C15 C16 -0.8(3)
C14 C15 C16 C17 -0.5(3)
C15 C16 C17 C18 0.6(3)
C16 C17 C18 C13 0.5(3)
C14 C13 C18 C17 -1.7(3)
C12 C13 C18 C17 178.60(18)

loop_
_cod_related_entry_id
_cod_related_entry_database
_cod_related_entry_code
1 ChemSpider 21126033
